data_1561530
loop_
_publ_author_name
'Yohannan, Jinu P.'
'Vidyasagar, Kanamaluru'

_publ_section_title
;
 Syntheses, structural variants and characterization of AInM&#x2032;S4
 (A=alkali metals, Tl; M&#x2032; = Ge, Sn) compounds; facile ion-exchange
 reactions of layered NaInSnS4 and KInSnS4 compounds
;
_journal_name_full 'Journal of Solid State Chemistry'
_journal_page_first 291
_journal_page_last 302
_journal_paper_doi 10.1016/j.jssc.2016.03.045
_journal_volume 238
_journal_year 2016
_chemical_formula_sum 'In K S4 Sn'
_chemical_formula_weight 400.89
_space_group_IT_number 175
_space_group_name_Hall '-P 6'
_space_group_name_H-M_alt 'P 6/m'
_symmetry_cell_setting hexagonal
_symmetry_space_group_name_H-M 'P 6/m'
_atom_sites_solution_primary direct
_atom_sites_solution_secondary difmap
_audit_creation_method SHELXL-97
_cell_angle_alpha 90.00
_cell_angle_beta 90.00
_cell_angle_gamma 120.00
_cell_formula_units_Z 3
_cell_length_a 3.745(2)
_cell_length_b 3.745(2)
_cell_length_c 8.434(5)
_cell_measurement_reflns_used 260
_cell_measurement_temperature 293(2)
_cell_measurement_theta_max 28.005
_cell_measurement_theta_min 6.29
_cell_volume 102.44(10)
_computing_cell_refinement APEXII,Bruker,2004
_computing_data_collection APEXII,Bruker,2004
_computing_data_reduction SAINT,Bruker,2004
_computing_molecular_graphics 'ORTEP-3 (Farrugia, 1997)'
_computing_publication_material 'SHELXL-97 (Sheldrick, 1997)'
_computing_structure_refinement 'SHELXL-97 (Sheldrick, 1997)'
_computing_structure_solution 'SHELXS-97 (Sheldrick, 1997)'
_diffrn_ambient_temperature 293(2)
_diffrn_measured_fraction_theta_full 0.958
_diffrn_measured_fraction_theta_max 0.958
_diffrn_measurement_device_type 'Bruker ApexII ccd area detector'
_diffrn_measurement_method 'phi and omega scans'
_diffrn_radiation_monochromator graphite
_diffrn_radiation_source 'fine-focus sealed tube'
_diffrn_radiation_type MoK\a
_diffrn_radiation_wavelength 0.71073
_diffrn_reflns_av_R_equivalents 0.0580
_diffrn_reflns_av_sigmaI/netI 0.0393
_diffrn_reflns_limit_h_max 4
_diffrn_reflns_limit_h_min -2
_diffrn_reflns_limit_k_max 2
_diffrn_reflns_limit_k_min -4
_diffrn_reflns_limit_l_max 11
_diffrn_reflns_limit_l_min -8
_diffrn_reflns_number 263
_diffrn_reflns_theta_full 28.00
_diffrn_reflns_theta_max 28.00
_diffrn_reflns_theta_min 6.29
_exptl_absorpt_coefficient_mu 7.281
_exptl_absorpt_correction_T_max 0.930
_exptl_absorpt_correction_T_min 0.840
_exptl_absorpt_correction_type multi-scan
_exptl_absorpt_process_details SADABS(Bruker,2004)
_exptl_crystal_colour yellow
_exptl_crystal_density_diffrn 3.249
_exptl_crystal_density_method 'not measured'
_exptl_crystal_description plate
_exptl_crystal_F_000 91
_exptl_crystal_size_max 0.05
_exptl_crystal_size_mid 0.02
_exptl_crystal_size_min 0.01
_refine_diff_density_max 2.703
_refine_diff_density_min -1.150
_refine_diff_density_rms 0.299
_refine_ls_extinction_coef 0.0001
_refine_ls_extinction_method SHELXL
_refine_ls_goodness_of_fit_ref 1.177
_refine_ls_matrix_type full
_refine_ls_number_parameters 8
_refine_ls_number_reflns 91
_refine_ls_number_restraints 0
_refine_ls_restrained_S_all 1.177
_refine_ls_R_factor_all 0.0356
_refine_ls_R_factor_gt 0.0356
_refine_ls_shift/su_max 0.000
_refine_ls_shift/su_mean 0.000
_refine_ls_structure_factor_coef Fsqd
_refine_ls_weighting_details 'calc w=1/[\s^2^(Fo^2^)+(0.0572P)^2^+0.4484P] where P=(Fo^2^+2Fc^2^)/3'
_refine_ls_weighting_scheme calc
_refine_ls_wR_factor_gt 0.0906
_refine_ls_wR_factor_ref 0.0906
_reflns_number_gt 91
_reflns_number_total 91
_reflns_threshold_expression >2sigma(I)
_cod_data_source_file JSSC-2016-238-291.cif
_cod_data_source_block KInSnS4-7A
_cod_original_cell_volume 102.45(10)
_cod_original_sg_symbol_H-M P6/m
_cod_database_code 1561530

loop_
_symmetry_equiv_pos_as_xyz
'x, y, z'
'-x, -y, z'
'-y, x-y, z'
'y, -x+y, z'
'-x+y, -x, z'
'x-y, x, z'
'-x, -y, -z'
'x, y, -z'
'y, -x+y, -z'
'-y, x-y, -z'
'x-y, x, -z'
'-x+y, -x, -z'

loop_
_atom_site_label
_atom_site_type_symbol
_atom_site_fract_x
_atom_site_fract_y
_atom_site_fract_z
_atom_site_U_iso_or_equiv
_atom_site_adp_type
_atom_site_occupancy
_atom_site_symmetry_multiplicity
_atom_site_calc_flag
_atom_site_refinement_flags
_atom_site_disorder_assembly
_atom_site_disorder_group
K1 K 0.0000 0.0000 0.5000 0.35(6) Uani 0.50 12 d SP . .
In1 In 0.0000 0.0000 0.0000 0.0167(6) Uani 0.50 12 d SP . 1
Sn1 Sn 0.0000 0.0000 0.0000 0.0167(6) Uani 0.50 12 d SP . 2
S1 S -0.3333 0.3333 0.1717(5) 0.0173(10) Uani 0.50 3 d SP . .

loop_
_atom_site_aniso_label
_atom_site_aniso_U_11
_atom_site_aniso_U_22
_atom_site_aniso_U_33
_atom_site_aniso_U_23
_atom_site_aniso_U_13
_atom_site_aniso_U_12
K1 0.52(9) 0.52(9) 0.025(5) 0.000 0.000 0.26(4)
In1 0.0099(6) 0.0099(6) 0.0304(8) 0.000 0.000 0.0050(3)
Sn1 0.0099(6) 0.0099(6) 0.0304(8) 0.000 0.000 0.0050(3)
S1 0.0142(14) 0.0142(14) 0.0237(16) 0.000 0.000 0.0071(7)

loop_
_atom_type_symbol
_atom_type_description
_atom_type_scat_dispersion_real
_atom_type_scat_dispersion_imag
_atom_type_scat_source
S S 0.1250 0.1230 'International Tables Vol C Tables 4.2.6.8 and 6.1.1.4'
K K 0.2010 0.2490 'International Tables Vol C Tables 4.2.6.8 and 6.1.1.4'
In In -0.7280 1.3100 'International Tables Vol C Tables 4.2.6.8 and 6.1.1.4'
Sn Sn -0.6540 1.4250 'International Tables Vol C Tables 4.2.6.8 and 6.1.1.4'

loop_
_geom_angle_atom_site_label_1
_geom_angle_atom_site_label_2
_geom_angle_atom_site_label_3
_geom_angle
_geom_angle_site_symmetry_1
_geom_angle_site_symmetry_3
S1 K1 S1 180.0 8_656 2_455
S1 K1 S1 35.85(4) 8_656 7_566
S1 K1 S1 144.15(4) 2_455 7_566
S1 K1 S1 144.15(4) 8_656 1_545
S1 K1 S1 35.85(4) 2_455 1_545
S1 K1 S1 180.0 7_566 1_545
S1 K1 S1 144.15(4) 8_656 .
S1 K1 S1 35.85(4) 2_455 .
S1 K1 S1 115.58(8) 7_566 .
S1 K1 S1 64.42(7) 1_545 .
S1 K1 S1 64.42(8) 8_656 8_556
S1 K1 S1 115.58(8) 2_455 8_556
S1 K1 S1 35.85(4) 7_566 8_556
S1 K1 S1 144.15(4) 1_545 8_556
S1 K1 S1 104.03(9) . 8_556
S1 K1 S1 115.58(8) 8_656 2
S1 K1 S1 64.42(8) 2_455 2
S1 K1 S1 144.15(4) 7_566 2
S1 K1 S1 35.85(4) 1_545 2
S1 K1 S1 75.97(9) . 2
S1 K1 S1 180.00(8) 8_556 2
S1 K1 S1 35.85(4) 8_656 7_556
S1 K1 S1 144.15(4) 2_455 7_556
S1 K1 S1 64.42(8) 7_566 7_556
S1 K1 S1 115.58(8) 1_545 7_556
S1 K1 S1 180.00(8) . 7_556
S1 K1 S1 75.97(9) 8_556 7_556
S1 K1 S1 104.03(9) 2 7_556
S1 K1 S1 64.42(8) 8_656 8_546
S1 K1 S1 115.58(8) 2_455 8_546
S1 K1 S1 75.97(9) 7_566 8_546
S1 K1 S1 104.03(9) 1_545 8_546
S1 K1 S1 144.15(4) . 8_546
S1 K1 S1 64.42(8) 8_556 8_546
S1 K1 S1 115.58(8) 2 8_546
S1 K1 S1 35.85(4) 7_556 8_546
S1 K1 S1 115.58(8) 8_656 2_565
S1 K1 S1 64.42(7) 2_455 2_565
S1 K1 S1 104.03(9) 7_566 2_565
S1 K1 S1 75.97(9) 1_545 2_565
S1 K1 S1 35.85(4) . 2_565
S1 K1 S1 115.58(8) 8_556 2_565
S1 K1 S1 64.42(7) 2 2_565
S1 K1 S1 144.15(4) 7_556 2_565
S1 K1 S1 180.0 8_546 2_565
S1 K1 S1 75.97(9) 8_656 7_456
S1 K1 S1 104.03(9) 2_455 7_456
S1 K1 S1 64.42(8) 7_566 7_456
S1 K1 S1 115.58(8) 1_545 7_456
S1 K1 S1 115.58(8) . 7_456
S1 K1 S1 35.85(4) 8_556 7_456
S1 K1 S1 144.15(4) 2 7_456
S1 K1 S1 64.42(8) 7_556 7_456
S1 K1 S1 35.85(4) 8_546 7_456
S1 K1 S1 144.15(4) 2_565 7_456
S1 K1 S1 104.03(9) 8_656 1_655
S1 K1 S1 75.97(9) 2_455 1_655
S1 K1 S1 115.58(8) 7_566 1_655
S1 K1 S1 64.42(7) 1_545 1_655
S1 K1 S1 64.42(8) . 1_655
S1 K1 S1 144.15(4) 8_556 1_655
S1 K1 S1 35.85(4) 2 1_655
S1 K1 S1 115.58(8) 7_556 1_655
S1 K1 S1 144.15(4) 8_546 1_655
S1 K1 S1 35.85(4) 2_565 1_655
S1 K1 S1 180.0 7_456 1_655
S1 In1 S1 180.00(15) 8 2
S1 In1 S1 112.38(15) 8 7
S1 In1 S1 67.62(15) 2 7
S1 In1 S1 92.04(11) 8 8_545
S1 In1 S1 87.96(11) 2 8_545
S1 In1 S1 49.09(5) 7 8_545
S1 In1 S1 87.96(11) 8 2_565
S1 In1 S1 92.04(11) 2 2_565
S1 In1 S1 130.91(5) 7 2_565
S1 In1 S1 180.00(15) 8_545 2_565
S1 In1 S1 130.91(5) 8 1_655
S1 In1 S1 49.09(5) 2 1_655
S1 In1 S1 87.96(11) 7 1_655
S1 In1 S1 130.91(5) 8_545 1_655
S1 In1 S1 49.09(5) 2_565 1_655
S1 In1 S1 49.09(5) 8 7_455
S1 In1 S1 130.91(5) 2 7_455
S1 In1 S1 92.04(11) 7 7_455
S1 In1 S1 49.09(5) 8_545 7_455
S1 In1 S1 130.91(5) 2_565 7_455
S1 In1 S1 180.00(15) 1_655 7_455
S1 In1 S1 67.62(15) 8 .
S1 In1 S1 112.38(15) 2 .
S1 In1 S1 180.00(15) 7 .
S1 In1 S1 130.91(5) 8_545 .
S1 In1 S1 49.09(5) 2_565 .
S1 In1 S1 92.04(11) 1_655 .
S1 In1 S1 87.96(11) 7_455 .
S1 In1 S1 92.04(11) 8 8_655
S1 In1 S1 87.96(11) 2 8_655
S1 In1 S1 49.09(5) 7 8_655
S1 In1 S1 92.04(11) 8_545 8_655
S1 In1 S1 87.96(11) 2_565 8_655
S1 In1 S1 67.62(15) 1_655 8_655
S1 In1 S1 112.38(15) 7_455 8_655
S1 In1 S1 130.91(5) . 8_655
S1 In1 S1 87.96(11) 8 2_455
S1 In1 S1 92.04(11) 2 2_455
S1 In1 S1 130.91(5) 7 2_455
S1 In1 S1 87.96(11) 8_545 2_455
S1 In1 S1 92.04(11) 2_565 2_455
S1 In1 S1 112.38(15) 1_655 2_455
S1 In1 S1 67.62(15) 7_455 2_455
S1 In1 S1 49.09(5) . 2_455
S1 In1 S1 180.00(15) 8_655 2_455
S1 In1 S1 49.09(5) 8 7_565
S1 In1 S1 130.91(5) 2 7_565
S1 In1 S1 92.04(11) 7 7_565
S1 In1 S1 112.38(15) 8_545 7_565
S1 In1 S1 67.62(15) 2_565 7_565
S1 In1 S1 87.96(11) 1_655 7_565
S1 In1 S1 92.04(11) 7_455 7_565
S1 In1 S1 87.96(11) . 7_565
S1 In1 S1 49.09(5) 8_655 7_565
S1 In1 S1 130.91(5) 2_455 7_565
S1 In1 S1 130.91(5) 8 1_545
S1 In1 S1 49.09(5) 2 1_545
S1 In1 S1 87.96(11) 7 1_545
S1 In1 S1 67.62(15) 8_545 1_545
S1 In1 S1 112.38(15) 2_565 1_545
S1 In1 S1 92.04(11) 1_655 1_545
S1 In1 S1 87.96(11) 7_455 1_545
S1 In1 S1 92.04(11) . 1_545
S1 In1 S1 130.91(5) 8_655 1_545
S1 In1 S1 49.09(5) 2_455 1_545
S1 In1 S1 180.00(15) 7_565 1_545
S1 S1 S1 120.0 2_455 2_565
S1 S1 S1 120.0 2_455 2_465
S1 S1 S1 120.0 2_565 2_465
S1 S1 In1 65.45(2) 2_455 .
S1 S1 In1 65.45(2) 2_565 .
S1 S1 In1 146.19(8) 2_465 .
S1 S1 Sn1 65.45(2) 2_455 1_455
S1 S1 Sn1 146.19(8) 2_565 1_455
S1 S1 Sn1 65.45(2) 2_465 1_455
In1 S1 Sn1 92.04(11) . 1_455
S1 S1 In1 65.45(2) 2_455 1_455
S1 S1 In1 146.19(8) 2_565 1_455
S1 S1 In1 65.45(2) 2_465 1_455
In1 S1 In1 92.04(11) . 1_455
Sn1 S1 In1 0.0 1_455 1_455
S1 S1 Sn1 146.19(8) 2_455 1_565
S1 S1 Sn1 65.45(2) 2_565 1_565
S1 S1 Sn1 65.45(2) 2_465 1_565
In1 S1 Sn1 92.04(11) . 1_565
Sn1 S1 Sn1 92.04(11) 1_455 1_565
In1 S1 Sn1 92.04(11) 1_455 1_565
S1 S1 In1 146.19(8) 2_455 1_565
S1 S1 In1 65.45(2) 2_565 1_565
S1 S1 In1 65.45(2) 2_465 1_565
In1 S1 In1 92.04(11) . 1_565
Sn1 S1 In1 92.04(11) 1_455 1_565
In1 S1 In1 92.04(11) 1_455 1_565
Sn1 S1 In1 0.0 1_565 1_565
S1 S1 K1 127.99(5) 2_455 1_565
S1 S1 K1 72.077(19) 2_565 1_565
S1 S1 K1 72.077(19) 2_465 1_565
In1 S1 K1 133.97(5) . 1_565
Sn1 S1 K1 133.97(5) 1_455 1_565
In1 S1 K1 133.97(5) 1_455 1_565
Sn1 S1 K1 85.82(6) 1_565 1_565
In1 S1 K1 85.82(6) 1_565 1_565
S1 S1 K1 72.077(19) 2_455 .
S1 S1 K1 72.077(19) 2_565 .
S1 S1 K1 127.99(5) 2_465 .
In1 S1 K1 85.82(6) . .
Sn1 S1 K1 133.97(5) 1_455 .
In1 S1 K1 133.97(5) 1_455 .
Sn1 S1 K1 133.97(5) 1_565 .
In1 S1 K1 133.97(5) 1_565 .
K1 S1 K1 64.42(7) 1_565 .
S1 S1 K1 72.077(19) 2_455 1_455
S1 S1 K1 127.99(5) 2_565 1_455
S1 S1 K1 72.077(19) 2_465 1_455
In1 S1 K1 133.97(5) . 1_455
Sn1 S1 K1 85.82(6) 1_455 1_455
In1 S1 K1 85.82(6) 1_455 1_455
Sn1 S1 K1 133.97(5) 1_565 1_455
In1 S1 K1 133.97(5) 1_565 1_455
K1 S1 K1 64.42(7) 1_565 1_455
K1 S1 K1 64.42(7) . 1_455

loop_
_geom_bond_atom_site_label_1
_geom_bond_atom_site_label_2
_geom_bond_distance
_geom_bond_site_symmetry_2
K1 S1 3.513(4) 8_656
K1 S1 3.513(4) 2_455
K1 S1 3.513(4) 7_566
K1 S1 3.513(4) 1_545
K1 S1 3.513(3) .
K1 S1 3.513(3) 8_556
K1 S1 3.513(3) 2
K1 S1 3.513(3) 7_556
K1 S1 3.513(4) 8_546
K1 S1 3.513(4) 2_565
K1 S1 3.513(4) 7_456
K1 S1 3.513(4) 1_655
In1 S1 2.602(3) 8
In1 S1 2.602(3) 2
In1 S1 2.602(3) 7
In1 S1 2.602(3) 8_545
In1 S1 2.602(3) 2_565
In1 S1 2.602(3) 1_655
In1 S1 2.602(3) 7_455
In1 S1 2.602(3) .
In1 S1 2.602(3) 8_655
In1 S1 2.602(3) 2_455
In1 S1 2.602(3) 7_565
In1 S1 2.602(3) 1_545
S1 S1 2.1623(13) 2_455
S1 S1 2.1623(13) 2_565
S1 S1 2.1623(13) 2_465
S1 Sn1 2.602(3) 1_455
S1 In1 2.602(3) 1_455
S1 Sn1 2.602(3) 1_565
S1 In1 2.602(3) 1_565
S1 K1 3.513(3) 1_565
S1 K1 3.513(3) 1_455
